data_2204473
loop_
_publ_author_name
'Chopra, Deepak'
'Choudhury, A. R'
'Nagarajan, K.'
'Guru Row, T. N.'

_publ_section_title
;
 4-(2-Methylprop-2-enyl)-1-[3-(trifluoromethyl)phenyl]thiosemicarbazide
;
_journal_issue 11
_journal_name_full 'Acta Crystallographica Section E'
_journal_page_first o2017
_journal_page_last o2018
_journal_paper_doi 10.1107/S1600536804025322
_journal_volume 60
_journal_year 2004
_chemical_formula_iupac 'C12 H14 F3 N3 S1'
_chemical_formula_moiety 'C12 H14 F3 N3 S1'
_chemical_formula_sum 'C12 H14 F3 N3 S'
_chemical_formula_weight 289.31
_chemical_name_systematic
;
4-(2-Methylprop-2-enyl)-1-[3-(trifluoromethyl)phenyl]thiosemicarbazide
;
_space_group_IT_number 14
_symmetry_cell_setting monoclinic
_symmetry_space_group_name_Hall '-P 2yn'
_symmetry_space_group_name_H-M 'P 1 21/n 1'
_atom_sites_solution_hydrogens geom
_atom_sites_solution_primary direct
_atom_sites_solution_secondary difmap
_cell_angle_alpha 90.00
_cell_angle_beta 108.387(2)
_cell_angle_gamma 90.00
_cell_formula_units_Z 4
_cell_length_a 14.964(2)
_cell_length_b 6.0900(8)
_cell_length_c 15.754(2)
_cell_measurement_reflns_used 975
_cell_measurement_temperature 293(2)
_cell_measurement_theta_max 25.2
_cell_measurement_theta_min 1.4
_cell_volume 1362.4(3)
_computing_cell_refinement SMART
_computing_data_collection 'SMART (Bruker, 2000)'
_computing_data_reduction 'SAINT (Bruker, 2000)'
_computing_molecular_graphics 'ORTEP-3 for Windows (Farrugia, 1997) and CAMERON (Watkin et al., 1993)'
_computing_publication_material 'PLATON (Spek, 2003)'
_computing_structure_refinement 'SHELXL97 (Sheldrick, 1997)'
_computing_structure_solution 'SIR92 (Altomare et al., 1993)'
_diffrn_ambient_temperature 293(2)
_diffrn_measured_fraction_theta_full 1.000
_diffrn_measured_fraction_theta_max 0.916
_diffrn_measurement_device_type 'Bruker SMART CCD area-detector'
_diffrn_measurement_method '\f and \w'
_diffrn_radiation_monochromator graphite
_diffrn_radiation_source 'fine-focus sealed tube'
_diffrn_radiation_type MoK\a
_diffrn_radiation_wavelength 0.71073
_diffrn_reflns_av_R_equivalents 0.0518
_diffrn_reflns_av_sigmaI/netI 0.0579
_diffrn_reflns_limit_h_max 18
_diffrn_reflns_limit_h_min -18
_diffrn_reflns_limit_k_max 7
_diffrn_reflns_limit_k_min -7
_diffrn_reflns_limit_l_max 20
_diffrn_reflns_limit_l_min -19
_diffrn_reflns_number 10483
_diffrn_reflns_theta_full 25.00
_diffrn_reflns_theta_max 27.70
_diffrn_reflns_theta_min 1.64
_exptl_absorpt_coefficient_mu 0.262
_exptl_absorpt_correction_T_max 0.9405
_exptl_absorpt_correction_T_min 0.9126
_exptl_absorpt_correction_type multi-scan
_exptl_absorpt_process_details '(SADABS; Sheldrick, 1996)'
_exptl_crystal_colour orange
_exptl_crystal_density_diffrn 1.41
_exptl_crystal_density_method 'Not Measured'
_exptl_crystal_description block
_exptl_crystal_F_000 599.9
_exptl_crystal_size_max 0.3
_exptl_crystal_size_mid 0.3
_exptl_crystal_size_min 0.2
_refine_diff_density_max 0.836
_refine_diff_density_min -0.406
_refine_ls_extinction_method none
_refine_ls_goodness_of_fit_ref 0.906
_refine_ls_hydrogen_treatment mixed
_refine_ls_matrix_type full
_refine_ls_number_parameters 195
_refine_ls_number_reflns 2913
_refine_ls_number_restraints 0
_refine_ls_restrained_S_all 0.906
_refine_ls_R_factor_all 0.1254
_refine_ls_R_factor_gt 0.0763
_refine_ls_shift/su_max 0.000
_refine_ls_shift/su_mean 0.000
_refine_ls_structure_factor_coef Fsqd
_refine_ls_weighting_details 'calc w = 1/[\s^2^(Fo^2^)+(0.2P)^2^] where P = (Fo^2^+2Fc^2^)/3'
_refine_ls_weighting_scheme calc
_refine_ls_wR_factor_gt 0.2227
_refine_ls_wR_factor_ref 0.2490
_reflns_number_gt 1741
_reflns_number_total 2913
_reflns_threshold_expression I>2\s(I)
_cod_data_source_file cv6385.cif
_cod_data_source_block I
_cod_original_cell_volume 1362.3(3)
_cod_original_sg_symbol_H-M 'P 21/n'
_cod_original_formula_sum 'C12 H14 F3 N3 S1'
_cod_database_code 2204473
_cod_database_fobs_code 2204473

loop_
_symmetry_equiv_pos_as_xyz
x,y,z
1/2-x,1/2+y,1/2-z
-x,-y,-z
1/2+x,1/2-y,1/2+z

loop_
_atom_site_label
_atom_site_fract_x
_atom_site_fract_y
_atom_site_fract_z
_atom_site_U_iso_or_equiv
_atom_site_adp_type
_atom_site_calc_flag
_atom_site_refinement_flags
_atom_site_occupancy
_atom_site_disorder_assembly
_atom_site_disorder_group
_atom_site_type_symbol
F1 0.567(2) 0.241(6) 0.051(2) 0.130(4) Uani d P 0.228(9) A 1 F
F2 0.5042(18) 0.297(4) 0.0411(14) 0.094(2) Uani d P 0.228(9) A 1 F
F3 0.546(2) 0.011(4) 0.1180(12) 0.113(3) Uani d P 0.228(9) A 1 F
F1A 0.5855(5) 0.1167(17) 0.0664(6) 0.130(4) Uani d P 0.772(9) A 2 F
F2A 0.4561(5) 0.2988(9) 0.0586(4) 0.094(2) Uani d P 0.772(9) A 2 F
F3A 0.4877(6) 0.0197(9) 0.1297(3) 0.113(3) Uani d P 0.772(9) A 2 F
S1 0.59913(8) -0.26039(17) 0.53618(8) 0.0476(4) Uani d . 1 . . S
N1 0.6609(3) 0.2936(6) 0.4403(2) 0.0408(9) Uani d . 1 . . N
N2 0.6126(3) 0.1058(6) 0.4521(2) 0.0430(9) Uani d . 1 . . N
N3 0.7529(3) -0.0415(6) 0.5329(2) 0.0443(9) Uani d . 1 . . N
C1 0.6441(3) 0.3650(6) 0.3515(3) 0.0367(9) Uani d . 1 A . C
C2 0.5944(3) 0.2426(6) 0.2768(3) 0.0364(9) Uani d . 1 . . C
C3 0.5836(3) 0.3252(7) 0.1921(3) 0.0386(9) Uani d . 1 A . C
C4 0.6208(3) 0.5265(7) 0.1801(3) 0.0444(10) Uani d . 1 . . C
C5 0.6705(3) 0.6460(7) 0.2543(3) 0.0444(10) Uani d . 1 A . C
C6 0.6827(3) 0.5678(6) 0.3392(3) 0.0417(10) Uani d . 1 . . C
C7 0.5310(4) 0.1970(8) 0.1115(3) 0.0498(11) Uani d . 1 . . C
C8 0.6596(3) -0.0543(6) 0.5071(2) 0.0342(9) Uani d . 1 . . C
C9 0.8170(3) -0.1715(8) 0.6036(3) 0.0502(11) Uani d . 1 . . C
C10 0.8445(3) -0.0670(8) 0.6944(3) 0.0482(11) Uani d . 1 . . C
C11 0.9105(4) -0.2019(10) 0.7668(3) 0.0667(15) Uani d . 1 . . C
C13 0.8142(4) 0.1270(10) 0.7094(4) 0.0714(15) Uani d . 1 . . C
H1N 0.651(3) 0.385(7) 0.470(3) 0.035(12) Uiso d . 1 . . H
H2N 0.565(3) 0.116(7) 0.447(3) 0.022(11) Uiso d . 1 . . H
H3N 0.770(3) 0.079(8) 0.516(3) 0.048(13) Uiso d . 1 . . H
H2 0.5687 0.1073 0.2836 0.044 Uiso calc R 1 A . H
H4 0.6123 0.5803 0.1228 0.053 Uiso calc R 1 A . H
H5 0.6962 0.7811 0.2469 0.053 Uiso calc R 1 . . H
H6 0.7167 0.6498 0.3886 0.050 Uiso calc R 1 A . H
H9A 0.8737 -0.1996 0.5879 0.060 Uiso calc R 1 . . H
H9B 0.7877 -0.3121 0.6067 0.060 Uiso calc R 1 . . H
H11A 0.9695 -0.2167 0.7555 0.100 Uiso calc R 1 . . H
H11B 0.8837 -0.3447 0.7680 0.100 Uiso calc R 1 . . H
H11C 0.9204 -0.1309 0.8235 0.100 Uiso calc R 1 . . H
H13A 0.8336 0.1856 0.7668 0.086 Uiso calc R 1 . . H
H13B 0.7732 0.2058 0.6625 0.086 Uiso calc R 1 . . H

loop_
_atom_site_aniso_label
_atom_site_aniso_U_11
_atom_site_aniso_U_22
_atom_site_aniso_U_33
_atom_site_aniso_U_12
_atom_site_aniso_U_13
_atom_site_aniso_U_23
F1 0.082(4) 0.191(10) 0.120(5) -0.015(5) 0.039(3) -0.115(7)
F2 0.069(4) 0.104(3) 0.075(3) 0.031(3) -0.027(3) -0.027(2)
F3 0.173(7) 0.102(3) 0.052(2) -0.104(4) 0.018(3) -0.009(2)
F1A 0.082(4) 0.191(10) 0.120(5) -0.015(5) 0.039(3) -0.115(7)
F2A 0.069(4) 0.104(3) 0.075(3) 0.031(3) -0.027(3) -0.027(2)
F3A 0.173(7) 0.102(3) 0.052(2) -0.104(4) 0.018(3) -0.009(2)
S1 0.0564(7) 0.0402(7) 0.0513(7) 0.0022(5) 0.0242(5) 0.0056(5)
N1 0.053(2) 0.0335(19) 0.0355(18) -0.0036(15) 0.0137(16) -0.0022(15)
N2 0.039(2) 0.044(2) 0.047(2) 0.0020(18) 0.0152(17) 0.0092(16)
N3 0.047(2) 0.041(2) 0.044(2) 0.0016(17) 0.0132(16) 0.0009(16)
C1 0.038(2) 0.034(2) 0.038(2) 0.0049(17) 0.0129(16) 0.0041(16)
C2 0.037(2) 0.0306(19) 0.042(2) -0.0037(16) 0.0133(16) -0.0001(16)
C3 0.038(2) 0.036(2) 0.040(2) 0.0004(16) 0.0099(17) -0.0014(16)
C4 0.053(3) 0.038(2) 0.043(2) -0.0025(19) 0.0162(19) 0.0070(18)
C5 0.052(2) 0.030(2) 0.053(2) -0.0015(19) 0.020(2) 0.0034(18)
C6 0.044(2) 0.037(2) 0.045(2) -0.0030(18) 0.0158(18) -0.0062(17)
C7 0.062(3) 0.043(3) 0.039(2) -0.003(2) 0.009(2) -0.0019(18)
C8 0.042(2) 0.034(2) 0.0288(18) 0.0004(17) 0.0146(16) -0.0035(15)
C9 0.045(2) 0.050(2) 0.052(3) 0.012(2) 0.010(2) 0.000(2)
C10 0.042(2) 0.057(3) 0.047(2) 0.002(2) 0.0162(19) 0.002(2)
C11 0.057(3) 0.084(4) 0.052(3) 0.006(3) 0.006(2) 0.009(3)
C13 0.085(4) 0.073(4) 0.053(3) 0.007(3) 0.019(3) -0.012(3)

loop_
_atom_type_symbol
_atom_type_description
_atom_type_scat_dispersion_real
_atom_type_scat_dispersion_imag
_atom_type_scat_source
H H 0.0000 0.0000 'International Tables Vol C Tables 4.2.6.8 and 6.1.1.4'

loop_
_geom_angle_atom_site_label_1
_geom_angle_atom_site_label_2
_geom_angle_atom_site_label_3
_geom_angle
F2A C7 F1A 112.1(7)
F2A C7 F3A 98.2(6)
F1A C7 F3A 103.7(6)
F2A C7 C3 114.0(4)
F1A C7 C3 113.6(5)
F3A C7 C3 113.8(4)
C8 N3 C9 125.4(4)
C8 N3 H3N 110(3)
C9 N3 H3N 122(3)
N2 N1 C1 116.5(3)
N2 N1 H1N 108(3)
C1 N1 H1N 112(3)
C8 N2 N1 119.4(4)
C8 N2 H2N 116(3)
N1 N2 H2N 118(4)
C4 C3 C2 121.6(4)
C4 C3 C7 118.4(4)
C2 C3 C7 120.0(4)
N3 C8 N2 116.1(4)
N3 C8 S1 124.1(3)
N2 C8 S1 119.7(3)
C2 C1 C6 119.2(4)
C2 C1 N1 123.6(4)
C6 C1 N1 117.1(4)
C3 C2 C1 119.2(3)
C3 C2 H2 120.4
C1 C2 H2 120.4
C13 C10 C11 122.6(5)
C13 C10 C9 123.1(4)
C11 C10 C9 114.3(4)
N3 C9 C10 114.6(4)
N3 C9 H9A 108.6
C10 C9 H9A 108.6
N3 C9 H9B 108.6
C10 C9 H9B 108.6
H9A C9 H9B 107.6
C5 C6 C1 120.3(4)
C5 C6 H6 119.8
C1 C6 H6 119.8
C5 C4 C3 119.0(4)
C5 C4 H4 120.5
C3 C4 H4 120.5
C6 C5 C4 120.8(4)
C6 C5 H5 119.6
C4 C5 H5 119.6
C10 C11 H11A 109.5
C10 C11 H11B 109.5
H11A C11 H11B 109.5
C10 C11 H11C 109.5
H11A C11 H11C 109.5
H11B C11 H11C 109.5
C10 C13 H13A 120.0
C10 C13 H13B 120.0
H13A C13 H13B 120.0

loop_
_geom_bond_atom_site_label_1
_geom_bond_atom_site_label_2
_geom_bond_distance
C7 F2A 1.321(7)
C7 F1A 1.333(8)
C7 F3A 1.336(7)
C7 C3 1.486(6)
S1 C8 1.693(4)
N3 C8 1.328(5)
N3 C9 1.454(5)
N3 H3N 0.85(5)
N1 N2 1.396(5)
N1 C1 1.411(5)
N1 H1N 0.77(5)
N2 C8 1.346(5)
N2 H2N 0.70(4)
C3 C4 1.384(6)
C3 C2 1.387(6)
C1 C2 1.393(5)
C1 C6 1.403(6)
C2 H2 0.9300
C10 C13 1.314(7)
C10 C11 1.497(6)
C10 C9 1.500(6)
C9 H9A 0.9700
C9 H9B 0.9700
C6 C5 1.377(6)
C6 H6 0.9300
C4 C5 1.379(6)
C4 H4 0.9300
C5 H5 0.9300
C11 H11A 0.9600
C11 H11B 0.9600
C11 H11C 0.9600
C13 H13A 0.9300
C13 H13B 0.9300

loop_
_geom_hbond_atom_site_label_D
_geom_hbond_atom_site_label_H
_geom_hbond_atom_site_label_A
_geom_hbond_site_symmetry_A
_geom_hbond_distance_DH
_geom_hbond_distance_HA
_geom_hbond_distance_DA
_geom_hbond_angle_DHA
_geom_hbond_publ_flag
N2 H2N S1 3_656 0.70(5) 2.69(5) 3.366(5) 162(5) yes
N1 H1N S1 1_565 0.77(5) 2.62(5) 3.375(4) 167(4) yes

loop_
_geom_torsion_atom_site_label_1
_geom_torsion_atom_site_label_2
_geom_torsion_atom_site_label_3
_geom_torsion_atom_site_label_4
_geom_torsion
C3 C7 F1 F2 -110.7(18)
C1 N1 N2 C8 133.5(4)
F2A C7 C3 C4 -60.3(7)
F1A C7 C3 C4 69.8(7)
F3A C7 C3 C4 -171.8(6)
F2A C7 C3 C2 119.7(6)
F1A C7 C3 C2 -110.2(7)
F3A C7 C3 C2 8.1(7)
C9 N3 C8 N2 168.5(4)
C9 N3 C8 S1 -13.7(6)
N1 N2 C8 N3 -12.9(5)
N1 N2 C8 S1 169.2(3)
N2 N1 C1 C2 -9.8(6)
N2 N1 C1 C6 172.2(4)
C4 C3 C2 C1 -0.2(6)
C7 C3 C2 C1 179.8(4)
C6 C1 C2 C3 -0.5(6)
N1 C1 C2 C3 -178.5(4)
C8 N3 C9 C10 -91.7(5)
C13 C10 C9 N3 -0.6(7)
C11 C10 C9 N3 179.9(4)
C2 C1 C6 C5 0.8(6)
N1 C1 C6 C5 178.9(4)
C2 C3 C4 C5 0.7(6)
C7 C3 C4 C5 -179.3(4)
C1 C6 C5 C4 -0.3(6)
C3 C4 C5 C6 -0.4(6)
